data_4065173
loop_
_publ_author_name
'Zlatogorsky, Sergey'
'Muryn, Christopher A.'
'Tuna, Floriana'
'Evans, David J.'
'Ingleson, Michael J.'

_publ_section_title
;
 Synthesis, Structures, and Reactivity of Chelating
 Bis-N-Heterocyclic-Carbene Complexes of Iron(II)
;
_journal_issue 18
_journal_name_full Organometallics
_journal_page_first 4974
_journal_paper_doi 10.1021/om200605b
_journal_volume 30
_journal_year 2011
_chemical_formula_moiety 'C18 H24 I2 N4'
_chemical_formula_sum 'C18 H24 I2 N4'
_chemical_formula_weight 550.21
_chemical_name_systematic
; 
 ? 
;
_space_group_IT_number 14
_symmetry_cell_setting monoclinic
_symmetry_space_group_name_Hall '-P 2ybc'
_symmetry_space_group_name_H-M 'P 1 21/c 1'
_atom_sites_solution_hydrogens geom
_atom_sites_solution_primary direct
_atom_sites_solution_secondary difmap
_audit_creation_method SHELXL-97
_cell_angle_alpha 90.00
_cell_angle_beta 98.583(5)
_cell_angle_gamma 90.00
_cell_formula_units_Z 4
_cell_length_a 7.7041(4)
_cell_length_b 12.7152(6)
_cell_length_c 21.2214(11)
_cell_measurement_reflns_used 4197
_cell_measurement_temperature 100(2)
_cell_measurement_theta_max 28.3945
_cell_measurement_theta_min 3.0540
_cell_volume 2055.55(18)
_computing_cell_refinement
;
CrysAlis RED, Oxford Diffraction Ltd.,
Version 1.171.33.52 (release 06-11-2009 CrysAlis171 .NET)
(compiled Nov  6 2009,16:24:50)
;
_computing_data_collection
;
CrysAlis CCD, Oxford Diffraction Ltd.,
Version 1.171.33.52 (release 06-11-2009 CrysAlis171 .NET)
(compiled Nov  6 2009,16:24:50)
;
_computing_data_reduction
;
CrysAlis RED, Oxford Diffraction Ltd.,
Version 1.171.33.52 (release 06-11-2009 CrysAlis171 .NET)
(compiled Nov  6 2009,16:24:50)
;
_computing_molecular_graphics 'SHELXL-97 (Sheldrick, 1997)'
_computing_publication_material 'SHELXL-97 (Sheldrick, 1997)'
_computing_structure_refinement 'SHELXL-97 (Sheldrick, 1997)'
_computing_structure_solution 'SHELXS-97 (Sheldrick, 1990)'
_diffrn_ambient_temperature 100(2)
_diffrn_detector_area_resol_mean 8.3367
_diffrn_measured_fraction_theta_full 0.996
_diffrn_measured_fraction_theta_max 0.996
_diffrn_measurement_device_type 'Oxford Diffraction XCalibur 2'
_diffrn_measurement_method 'phi and omega'
_diffrn_radiation_monochromator graphite
_diffrn_radiation_source 'Enhance (Mo) X-ray Source'
_diffrn_radiation_type MoK\a
_diffrn_radiation_wavelength 0.71073
_diffrn_reflns_av_R_equivalents 0.0304
_diffrn_reflns_av_sigmaI/netI 0.0475
_diffrn_reflns_limit_h_max 9
_diffrn_reflns_limit_h_min -9
_diffrn_reflns_limit_k_max 15
_diffrn_reflns_limit_k_min -13
_diffrn_reflns_limit_l_max 25
_diffrn_reflns_limit_l_min -8
_diffrn_reflns_number 6657
_diffrn_reflns_theta_full 25.02
_diffrn_reflns_theta_max 25.02
_diffrn_reflns_theta_min 3.75
_exptl_absorpt_coefficient_mu 3.067
_exptl_absorpt_correction_T_max 1.00000
_exptl_absorpt_correction_T_min 0.46221
_exptl_absorpt_correction_type multi-scan
_exptl_absorpt_process_details
;
CrysAlisPro, Oxford Diffraction Ltd.,
Version 1.171.33.52 (release 06-11-2009 CrysAlis171 .NET)
(compiled Nov  6 2009,16:24:50)
Empirical absorption correction using spherical harmonics,
 implemented in SCALE3 ABSPACK scaling algorithm.
;
_exptl_crystal_colour colorless
_exptl_crystal_density_diffrn 1.778
_exptl_crystal_density_method 'not measured'
_exptl_crystal_description needle
_exptl_crystal_F_000 1064
_exptl_crystal_size_max 0.4
_exptl_crystal_size_mid 0.15
_exptl_crystal_size_min 0.1
_refine_diff_density_max 1.057
_refine_diff_density_min -0.979
_refine_diff_density_rms 0.140
_refine_ls_extinction_method none
_refine_ls_goodness_of_fit_ref 0.942
_refine_ls_hydrogen_treatment constr
_refine_ls_matrix_type full
_refine_ls_number_parameters 221
_refine_ls_number_reflns 3616
_refine_ls_number_restraints 0
_refine_ls_restrained_S_all 0.942
_refine_ls_R_factor_all 0.0396
_refine_ls_R_factor_gt 0.0276
_refine_ls_shift/su_max 0.001
_refine_ls_shift/su_mean 0.000
_refine_ls_structure_factor_coef Fsqd
_refine_ls_weighting_details 'calc w=1/[\s^2^(Fo^2^)+(0.0293P)^2^+0.0000P] where P=(Fo^2^+2Fc^2^)/3'
_refine_ls_weighting_scheme calc
_refine_ls_wR_factor_gt 0.0559
_refine_ls_wR_factor_ref 0.0585
_reflns_number_gt 2916
_reflns_number_total 3616
_reflns_threshold_expression >2sigma(I)
_cod_data_source_file om200605b_si_001.cif
_cod_data_source_block c:\workdo~1\crystals\omji23~1\omji23\omji23
_cod_depositor_comments 'Adding full bibliography for 4065173--4065179.cif.'
_cod_original_sg_symbol_H-M P2(1)/c
_cod_database_code 4065173

loop_
_symmetry_equiv_pos_as_xyz
'x, y, z'
'-x, y+1/2, -z+1/2'
'-x, -y, -z'
'x, -y-1/2, z-1/2'

loop_
_atom_site_label
_atom_site_type_symbol
_atom_site_fract_x
_atom_site_fract_y
_atom_site_fract_z
_atom_site_U_iso_or_equiv
_atom_site_adp_type
_atom_site_occupancy
_atom_site_symmetry_multiplicity
_atom_site_calc_flag
_atom_site_refinement_flags
I1 I 0.15876(3) -0.19547(2) 0.909621(13) 0.01353(8) Uani 1 1 d .
I2 I 0.67177(3) 0.33971(2) 0.855527(14) 0.01617(9) Uani 1 1 d .
N11 N 0.2951(4) 0.0543(2) 0.79618(15) 0.0093(7) Uani 1 1 d .
N12 N 0.0522(4) 0.0595(2) 0.73073(16) 0.0109(7) Uani 1 1 d .
N21 N 0.3495(4) 0.1343(2) 0.92389(16) 0.0111(7) Uani 1 1 d .
N22 N 0.2499(4) 0.2620(3) 0.97570(16) 0.0135(7) Uani 1 1 d .
C25 C 0.2018(6) 0.4517(3) 0.9732(2) 0.0285(11) Uani 1 1 d .
H25A H 0.2968 0.4598 0.9476 0.043 Uiso 1 1 calc R
H25B H 0.1954 0.5147 0.9994 0.043 Uiso 1 1 calc R
H25C H 0.0901 0.4423 0.9449 0.043 Uiso 1 1 calc R
C5 C 0.6913(5) -0.0918(3) 0.8657(2) 0.0150(9) Uani 1 1 d .
H5 H 0.7647 -0.1465 0.8544 0.018 Uiso 1 1 calc R
C3 C 0.6207(5) 0.0328(3) 0.9437(2) 0.0124(9) Uani 1 1 d .
H3 H 0.6469 0.0644 0.9846 0.015 Uiso 1 1 calc R
C14 C -0.1230(5) 0.0315(3) 0.6948(2) 0.0125(9) Uani 1 1 d .
H14 H -0.1241 0.0510 0.6491 0.015 Uiso 1 1 calc R
C4 C 0.7313(5) -0.0417(3) 0.9243(2) 0.0138(9) Uani 1 1 d .
H4 H 0.8368 -0.0592 0.9515 0.017 Uiso 1 1 calc R
C16 C -0.2611(5) 0.0968(3) 0.7209(2) 0.0210(10) Uani 1 1 d .
H16A H -0.2504 0.0867 0.7671 0.031 Uiso 1 1 calc R
H16B H -0.3782 0.0747 0.7007 0.031 Uiso 1 1 calc R
H16C H -0.2439 0.1713 0.7117 0.031 Uiso 1 1 calc R
C13 C 0.1285(5) 0.1570(3) 0.7300(2) 0.0151(9) Uani 1 1 d .
H13 H 0.0823 0.2157 0.7053 0.018 Uiso 1 1 calc R
C12 C 0.2813(5) 0.1544(3) 0.7708(2) 0.0154(9) Uani 1 1 d .
H12 H 0.3627 0.2104 0.7802 0.019 Uiso 1 1 calc R
C6 C 0.5432(5) -0.0615(3) 0.8237(2) 0.0140(9) Uani 1 1 d .
H6 H 0.5156 -0.0941 0.7832 0.017 Uiso 1 1 calc R
C1 C 0.4377(4) 0.0166(3) 0.84205(19) 0.0094(9) Uani 1 1 d .
C2 C 0.4700(5) 0.0614(3) 0.90253(19) 0.0094(8) Uani 1 1 d .
C21 C 0.3948(5) 0.2166(3) 0.9618(2) 0.0133(9) Uani 1 1 d .
H21 H 0.5114 0.2391 0.9764 0.016 Uiso 1 1 calc R
C23 C 0.1062(5) 0.2072(3) 0.9450(2) 0.0159(10) Uani 1 1 d .
H23 H -0.0139 0.2231 0.9461 0.019 Uiso 1 1 calc R
C15 C -0.1531(5) -0.0863(3) 0.6983(2) 0.0181(10) Uani 1 1 d .
H15A H -0.0574 -0.1237 0.6822 0.027 Uiso 1 1 calc R
H15B H -0.2650 -0.1045 0.6722 0.027 Uiso 1 1 calc R
H15C H -0.1563 -0.1067 0.7426 0.027 Uiso 1 1 calc R
C11 C 0.1560(5) -0.0018(3) 0.77050(19) 0.0106(9) Uani 1 1 d .
H11 H 0.1348 -0.0736 0.7792 0.013 Uiso 1 1 calc R
C22 C 0.1682(5) 0.1278(3) 0.91358(19) 0.0136(9) Uani 1 1 d .
H22 H 0.1001 0.0762 0.8887 0.016 Uiso 1 1 calc R
C24 C 0.2372(5) 0.3569(3) 1.0158(2) 0.0183(10) Uani 1 1 d .
H24 H 0.1347 0.3473 1.0391 0.022 Uiso 1 1 calc R
C26 C 0.3988(6) 0.3682(4) 1.0643(2) 0.0340(13) Uani 1 1 d .
H26A H 0.4179 0.3033 1.0893 0.051 Uiso 1 1 calc R
H26B H 0.3837 0.4272 1.0927 0.051 Uiso 1 1 calc R
H26C H 0.5004 0.3815 1.0426 0.051 Uiso 1 1 calc R

loop_
_atom_site_aniso_label
_atom_site_aniso_U_11
_atom_site_aniso_U_22
_atom_site_aniso_U_33
_atom_site_aniso_U_23
_atom_site_aniso_U_13
_atom_site_aniso_U_12
I1 0.01235(14) 0.01704(15) 0.01073(15) -0.00242(12) 0.00024(10) 0.00009(10)
I2 0.01391(14) 0.01935(16) 0.01484(16) 0.00150(13) 0.00084(11) -0.00032(11)
N11 0.0089(16) 0.0116(17) 0.0067(18) 0.0004(15) -0.0008(13) 0.0030(13)
N12 0.0116(16) 0.0134(18) 0.0077(18) 0.0006(16) 0.0012(14) 0.0007(13)
N21 0.0130(17) 0.0122(18) 0.0086(18) 0.0017(16) 0.0033(14) 0.0033(13)
N22 0.0171(18) 0.0150(18) 0.0090(18) -0.0016(17) 0.0034(14) 0.0066(14)
C25 0.041(3) 0.021(3) 0.024(3) 0.000(2) 0.006(2) 0.007(2)
C5 0.017(2) 0.016(2) 0.013(2) 0.003(2) 0.0046(17) 0.0049(16)
C3 0.015(2) 0.012(2) 0.010(2) 0.0045(19) 0.0039(17) -0.0015(16)
C14 0.012(2) 0.015(2) 0.010(2) 0.0003(19) -0.0020(16) -0.0005(16)
C4 0.011(2) 0.020(2) 0.009(2) 0.006(2) -0.0026(16) 0.0009(16)
C16 0.015(2) 0.021(2) 0.027(3) 0.006(2) 0.0031(19) 0.0001(17)
C13 0.020(2) 0.007(2) 0.018(2) 0.004(2) 0.0020(18) -0.0030(16)
C12 0.016(2) 0.013(2) 0.016(2) 0.002(2) -0.0003(18) -0.0046(16)
C6 0.019(2) 0.018(2) 0.005(2) 0.0019(19) 0.0009(17) -0.0019(17)
C1 0.0069(19) 0.008(2) 0.013(2) 0.0018(18) 0.0013(16) -0.0005(15)
C2 0.0092(19) 0.010(2) 0.009(2) 0.0003(18) 0.0015(16) -0.0013(15)
C21 0.016(2) 0.013(2) 0.010(2) 0.0008(19) 0.0014(17) -0.0029(16)
C23 0.012(2) 0.022(2) 0.013(2) 0.004(2) 0.0005(17) 0.0025(17)
C15 0.013(2) 0.022(2) 0.020(2) 0.002(2) 0.0018(18) -0.0047(17)
C11 0.015(2) 0.009(2) 0.009(2) -0.0023(18) 0.0043(16) -0.0008(16)
C22 0.013(2) 0.023(2) 0.006(2) 0.000(2) 0.0013(16) -0.0031(17)
C24 0.026(2) 0.017(2) 0.013(2) -0.001(2) 0.0076(19) 0.0048(18)
C26 0.042(3) 0.029(3) 0.026(3) -0.018(3) -0.009(2) 0.008(2)

loop_
_atom_type_symbol
_atom_type_description
_atom_type_scat_dispersion_real
_atom_type_scat_dispersion_imag
_atom_type_scat_source
C C 0.0033 0.0016 'International Tables Vol C Tables 4.2.6.8 and 6.1.1.4'
H H 0.0000 0.0000 'International Tables Vol C Tables 4.2.6.8 and 6.1.1.4'
N N 0.0061 0.0033 'International Tables Vol C Tables 4.2.6.8 and 6.1.1.4'
I I -0.4742 1.8119 'International Tables Vol C Tables 4.2.6.8 and 6.1.1.4'

loop_
_geom_angle_atom_site_label_1
_geom_angle_atom_site_label_2
_geom_angle_atom_site_label_3
_geom_angle
C11 N11 C12 108.9(3)
C11 N11 C1 125.8(3)
C12 N11 C1 125.3(3)
C11 N12 C13 108.6(3)
C11 N12 C14 126.8(3)
C13 N12 C14 124.5(3)
C21 N21 C22 108.0(3)
C21 N21 C2 125.1(3)
C22 N21 C2 126.7(3)
C21 N22 C23 108.4(3)
C21 N22 C24 127.5(3)
C23 N22 C24 124.1(3)
C24 C25 H25A 109.5
C24 C25 H25B 109.5
H25A C25 H25B 109.5
C24 C25 H25C 109.5
H25A C25 H25C 109.5
H25B C25 H25C 109.5
C4 C5 C6 119.8(4)
C4 C5 H5 120.1
C6 C5 H5 120.1
C4 C3 C2 119.1(4)
C4 C3 H3 120.4
C2 C3 H3 120.4
N12 C14 C16 108.2(3)
N12 C14 C15 110.1(3)
C16 C14 C15 113.7(3)
N12 C14 H14 108.2
C16 C14 H14 108.2
C15 C14 H14 108.2
C3 C4 C5 121.2(4)
C3 C4 H4 119.4
C5 C4 H4 119.4
C14 C16 H16A 109.5
C14 C16 H16B 109.5
H16A C16 H16B 109.5
C14 C16 H16C 109.5
H16A C16 H16C 109.5
H16B C16 H16C 109.5
C12 C13 N12 107.7(4)
C12 C13 H13 126.1
N12 C13 H13 126.1
C13 C12 N11 106.3(3)
C13 C12 H12 126.9
N11 C12 H12 126.9
C1 C6 C5 118.8(4)
C1 C6 H6 120.6
C5 C6 H6 120.6
C6 C1 C2 121.6(4)
C6 C1 N11 118.2(4)
C2 C1 N11 120.1(3)
C1 C2 C3 119.3(3)
C1 C2 N21 121.4(3)
C3 C2 N21 119.3(4)
N22 C21 N21 108.8(3)
N22 C21 H21 125.6
N21 C21 H21 125.6
C22 C23 N22 107.1(3)
C22 C23 H23 126.5
N22 C23 H23 126.5
C14 C15 H15A 109.5
C14 C15 H15B 109.5
H15A C15 H15B 109.5
C14 C15 H15C 109.5
H15A C15 H15C 109.5
H15B C15 H15C 109.5
N12 C11 N11 108.5(3)
N12 C11 H11 125.8
N11 C11 H11 125.8
C23 C22 N21 107.7(3)
C23 C22 H22 126.2
N21 C22 H22 126.2
N22 C24 C26 110.6(3)
N22 C24 C25 109.1(4)
C26 C24 C25 113.1(4)
N22 C24 H24 108.0
C26 C24 H24 108.0
C25 C24 H24 108.0
C24 C26 H26A 109.5
C24 C26 H26B 109.5
H26A C26 H26B 109.5
C24 C26 H26C 109.5
H26A C26 H26C 109.5
H26B C26 H26C 109.5

loop_
_geom_bond_atom_site_label_1
_geom_bond_atom_site_label_2
_geom_bond_distance
N11 C11 1.334(5)
N11 C12 1.381(5)
N11 C1 1.437(5)
N12 C11 1.326(5)
N12 C13 1.372(5)
N12 C14 1.491(5)
N21 C21 1.334(5)
N21 C22 1.383(5)
N21 C2 1.433(5)
N22 C21 1.328(5)
N22 C23 1.385(5)
N22 C24 1.488(5)
C25 C24 1.508(6)
C25 H25A 0.9800
C25 H25B 0.9800
C25 H25C 0.9800
C5 C4 1.390(6)
C5 C6 1.394(5)
C5 H5 0.9500
C3 C4 1.378(5)
C3 C2 1.393(5)
C3 H3 0.9500
C14 C16 1.518(5)
C14 C15 1.519(5)
C14 H14 1.0000
C4 H4 0.9500
C16 H16A 0.9800
C16 H16B 0.9800
C16 H16C 0.9800
C13 C12 1.354(5)
C13 H13 0.9500
C12 H12 0.9500
C6 C1 1.376(5)
C6 H6 0.9500
C1 C2 1.392(5)
C21 H21 0.9500
C23 C22 1.337(6)
C23 H23 0.9500
C15 H15A 0.9800
C15 H15B 0.9800
C15 H15C 0.9800
C11 H11 0.9500
C22 H22 0.9500
C24 C26 1.499(6)
C24 H24 1.0000
C26 H26A 0.9800
C26 H26B 0.9800
C26 H26C 0.9800

loop_
_geom_torsion_atom_site_label_1
_geom_torsion_atom_site_label_2
_geom_torsion_atom_site_label_3
_geom_torsion_atom_site_label_4
_geom_torsion
C11 N12 C14 C16 112.5(4)
C13 N12 C14 C16 -64.0(5)
C11 N12 C14 C15 -12.3(5)
C13 N12 C14 C15 171.2(4)
C2 C3 C4 C5 -2.7(6)
C6 C5 C4 C3 4.5(6)
C11 N12 C13 C12 -0.5(5)
C14 N12 C13 C12 176.5(4)
N12 C13 C12 N11 -0.2(5)
C11 N11 C12 C13 0.9(5)
C1 N11 C12 C13 -179.9(4)
C4 C5 C6 C1 -1.2(6)
C5 C6 C1 C2 -3.7(6)
C5 C6 C1 N11 174.2(3)
C11 N11 C1 C6 64.6(5)
C12 N11 C1 C6 -114.4(4)
C11 N11 C1 C2 -117.5(4)
C12 N11 C1 C2 63.5(5)
C6 C1 C2 C3 5.5(6)
N11 C1 C2 C3 -172.4(3)
C6 C1 C2 N21 -173.1(3)
N11 C1 C2 N21 9.0(5)
C4 C3 C2 C1 -2.2(6)
C4 C3 C2 N21 176.4(3)
C21 N21 C2 C1 -144.9(4)
C22 N21 C2 C1 40.7(6)
C21 N21 C2 C3 36.5(6)
C22 N21 C2 C3 -137.9(4)
C23 N22 C21 N21 -0.6(5)
C24 N22 C21 N21 -179.2(4)
C22 N21 C21 N22 0.0(4)
C2 N21 C21 N22 -175.3(3)
C21 N22 C23 C22 1.0(5)
C24 N22 C23 C22 179.6(4)
C13 N12 C11 N11 1.1(4)
C14 N12 C11 N11 -175.8(3)
C12 N11 C11 N12 -1.3(4)
C1 N11 C11 N12 179.5(3)
N22 C23 C22 N21 -0.9(5)
C21 N21 C22 C23 0.6(4)
C2 N21 C22 C23 175.8(4)
C21 N22 C24 C26 -27.5(6)
C23 N22 C24 C26 154.1(4)
C21 N22 C24 C25 97.5(5)
C23 N22 C24 C25 -80.9(5)
